data_4033241
loop_
_publ_author_name
'Wang, Changcheng'
'Lai, Jialin'
'Chen, Cantao'
'Li, Xuechen'
'Cao, Hua'

_publ_section_title
;
 Ag-Catalyzed Tandem Three-Component Reaction toward the Synthesis of
 Multisubstituted Imidazoles.
;
_journal_issue 24
_journal_name_full 'The Journal of organic chemistry'
_journal_page_first 13740
_journal_page_last 13745
_journal_paper_doi 10.1021/acs.joc.7b02612
_journal_volume 82
_journal_year 2017
_chemical_formula_moiety 'C24 H20 N2 O2'
_chemical_formula_sum 'C24 H20 N2 O2'
_chemical_formula_weight 368.42
_space_group_crystal_system monoclinic
_space_group_IT_number 14
_space_group_name_Hall '-P 2ybc'
_space_group_name_H-M_alt 'P 1 21/c 1'
_symmetry_space_group_name_Hall '-P 2ybc'
_symmetry_space_group_name_H-M 'P 1 21/c 1'
_atom_sites_solution_hydrogens geom
_atom_sites_solution_primary dual
_audit_creation_date 2017-09-22
_audit_creation_method
;
Olex2 1.2
(compiled 2017.08.10 svn.r3458 for OlexSys, GUI svn.r5381)
;
_cell_angle_alpha 90
_cell_angle_beta 93.622(3)
_cell_angle_gamma 90
_cell_formula_units_Z 4
_cell_length_a 18.9318(7)
_cell_length_b 9.1249(3)
_cell_length_c 11.0844(4)
_cell_measurement_reflns_used 6536
_cell_measurement_temperature 150.00(10)
_cell_measurement_theta_max 73.6780
_cell_measurement_theta_min 5.3710
_cell_volume 1911.01(12)
_computing_cell_refinement 'CrysAlisPro 1.171.39.28b (Rigaku OD, 2015)'
_computing_data_collection 'CrysAlisPro 1.171.39.28b (Rigaku OD, 2015)'
_computing_data_reduction 'CrysAlisPro 1.171.39.28b (Rigaku OD, 2015)'
_computing_molecular_graphics 'Olex2 (Dolomanov et al., 2009)'
_computing_publication_material 'Olex2 (Dolomanov et al., 2009)'
_computing_structure_refinement 'ShelXL (Sheldrick, 2015)'
_computing_structure_solution 'ShelXT (Sheldrick, 2015)'
_diffrn_ambient_environment N~2~
_diffrn_ambient_temperature 150.00(10)
_diffrn_detector 'CCD plate'
_diffrn_measured_fraction_theta_full 0.999
_diffrn_measured_fraction_theta_max 0.972
_diffrn_measurement_details
;
List of Runs (angles in degrees, time in seconds):

  # Type    Start    End  Width  t~exp~   \w     \q     \k     \f   Frames
--------------------------------------------------------------------------
  1  \w    -42.00  -4.00   0.50    0.50    --    0.00 -19.00  90.00   76
  2  \w    -70.00  -9.00   0.50    0.50    --    0.00 -38.00 -90.00  122
  3  \w    -14.00  88.00   0.50    0.50    --    0.00  38.00  60.00  204
  4  \w     80.00 177.00   0.50    0.50    --   95.20  30.00  90.00  194
  5  \w     64.00 164.00   0.50    0.50    --   95.20  82.00 -60.00  200
  6  \w     22.00 118.00   0.50    0.50    --   95.20 -61.00-180.00  192
  7  \w    151.00 177.00   0.50    0.50    --   95.20  30.00 -90.00   52
  8  \w     85.00 184.00   0.50    0.50    --   95.20  30.00  60.00  198
  9  \w     42.00  84.00   0.50    0.50    --   95.20 -45.00-180.00   84
 10  \w     86.00 170.00   0.50    0.50    --   95.20  15.00  30.00  168
;
_diffrn_measurement_device 'four-circle diffractometer'
_diffrn_measurement_device_type 'XtaLAB AFC12 (RINC): Kappa dual home/near'
_diffrn_measurement_method '\w scans'
_diffrn_orient_matrix_type 'CrysAlisPro convention (1999,Acta A55,543-557)'
_diffrn_orient_matrix_UB_11 -0.0662046000
_diffrn_orient_matrix_UB_12 -0.0447741000
_diffrn_orient_matrix_UB_13 -0.0792807000
_diffrn_orient_matrix_UB_21 0.0392697000
_diffrn_orient_matrix_UB_22 -0.1366261000
_diffrn_orient_matrix_UB_23 -0.0428214000
_diffrn_orient_matrix_UB_31 -0.0267683000
_diffrn_orient_matrix_UB_32 -0.0886188000
_diffrn_orient_matrix_UB_33 0.1062438000
_diffrn_radiation_monochromator graphite
_diffrn_radiation_probe x-ray
_diffrn_radiation_type CuK\a
_diffrn_radiation_wavelength 1.54184
_diffrn_reflns_av_R_equivalents 0.0365
_diffrn_reflns_av_unetI/netI 0.0395
_diffrn_reflns_Laue_measured_fraction_full 0.999
_diffrn_reflns_Laue_measured_fraction_max 0.972
_diffrn_reflns_limit_h_max 23
_diffrn_reflns_limit_h_min -20
_diffrn_reflns_limit_k_max 11
_diffrn_reflns_limit_k_min -9
_diffrn_reflns_limit_l_max 13
_diffrn_reflns_limit_l_min -11
_diffrn_reflns_number 10178
_diffrn_reflns_point_group_measured_fraction_full 0.999
_diffrn_reflns_point_group_measured_fraction_max 0.972
_diffrn_reflns_theta_full 67.684
_diffrn_reflns_theta_max 74.139
_diffrn_reflns_theta_min 2.338
_diffrn_source 'fine-focus sealed X-ray tube'
_diffrn_source_type 'Enhance (Cu) X-ray Source'
_exptl_absorpt_coefficient_mu 0.654
_exptl_absorpt_correction_T_max 1.00000
_exptl_absorpt_correction_T_min 0.46091
_exptl_absorpt_correction_type multi-scan
_exptl_absorpt_process_details
;
CrysAlisPro 1.171.39.28b (Rigaku Oxford Diffraction, 2015)
Empirical absorption correction using spherical harmonics,
 implemented in SCALE3 ABSPACK scaling algorithm.
;
_exptl_crystal_colour colorless
_exptl_crystal_density_diffrn 1.281
_exptl_crystal_description block
_exptl_crystal_F_000 776
_exptl_crystal_size_max 0.17
_exptl_crystal_size_mid 0.14
_exptl_crystal_size_min 0.11
_refine_diff_density_max 0.752
_refine_diff_density_min -0.448
_refine_diff_density_rms 0.116
_refine_ls_extinction_coef 0.0012(4)
_refine_ls_extinction_expression Fc^*^=kFc[1+0.001xFc^2^\l^3^/sin(2\q)]^-1/4^
_refine_ls_extinction_method 'SHELXL-2017/1 (Sheldrick 2017)'
_refine_ls_goodness_of_fit_ref 1.095
_refine_ls_hydrogen_treatment constr
_refine_ls_matrix_type full
_refine_ls_number_parameters 255
_refine_ls_number_reflns 3771
_refine_ls_number_restraints 0
_refine_ls_restrained_S_all 1.095
_refine_ls_R_factor_all 0.1225
_refine_ls_R_factor_gt 0.1189
_refine_ls_shift/su_max 0.000
_refine_ls_shift/su_mean 0.000
_refine_ls_structure_factor_coef Fsqd
_refine_ls_weighting_details 'w=1/[\s^2^(Fo^2^)+(0.0943P)^2^+19.2905P] where P=(Fo^2^+2Fc^2^)/3'
_refine_ls_weighting_scheme calc
_refine_ls_wR_factor_gt 0.3425
_refine_ls_wR_factor_ref 0.3437
_reflns_Friedel_coverage 0.000
_reflns_number_gt 3455
_reflns_number_total 3771
_reflns_threshold_expression 'I > 2\s(I)'
_cod_data_source_file jo7b02612_si_002.cif
_cod_data_source_block d4
_cod_depositor_comments 'Adding full bibliography for 4033241.cif.'
_cod_database_code 4033241
_shelx_shelxl_version_number 2017/1
_shelx_space_group_comment
;
The symmetry employed for this shelxl refinement is uniquely defined
by the following loop, which should always be used as a source of
symmetry information in preference to the above space-group names.
They are only intended as comments.
;
_shelx_estimated_absorpt_t_max 0.932
_shelx_estimated_absorpt_t_min 0.897
_reflns_odcompleteness_completeness 99.92
_reflns_odcompleteness_iscentric 1
_reflns_odcompleteness_theta 66.97
_olex2_refinement_description
;
1. Fixed Uiso
 At 1.2 times of:
  All C(H) groups
 At 1.5 times of:
  All C(H,H,H) groups
2.a Ternary CH refined with riding coordinates:
 C16(H16)
2.b Aromatic/amide H refined with riding coordinates:
 C2(H2), C6(H6), C9(H9), C15(H15), C20(H20), C5(H5), C7(H7), C8(H8), C11(H11),
 C18(H18), C19(H19), C14(H14), C22(H22), C13(H13), C12(H12), C21(H21)
2.c Idealised Me refined as rotating group:
 C24(H24A,H24B,H24C)
;
_olex2_submission_special_instructions 'No special instructions were received'
_oxdiff_exptl_absorpt_empirical_details
;
Empirical correction (ABSPACK) includes:
- Absorption correction using spherical harmonics
- Frame scaling
;
_oxdiff_exptl_absorpt_empirical_full_max 1.665
_oxdiff_exptl_absorpt_empirical_full_min 0.655

loop_
_space_group_symop_operation_xyz
'x, y, z'
'-x, y+1/2, -z+1/2'
'-x, -y, -z'
'x, -y-1/2, z-1/2'

loop_
_atom_site_label
_atom_site_type_symbol
_atom_site_fract_x
_atom_site_fract_y
_atom_site_fract_z
_atom_site_U_iso_or_equiv
_atom_site_adp_type
_atom_site_occupancy
_atom_site_site_symmetry_order
_atom_site_calc_flag
_atom_site_refinement_flags_posn
O1 O 0.1498(2) 0.4854(4) 0.4172(4) 0.0257(9) Uani 1 1 d .
N2 N 0.2874(2) 0.3884(5) 0.5243(4) 0.0208(9) Uani 1 1 d .
N1 N 0.2948(2) 0.1735(5) 0.6197(4) 0.0254(10) Uani 1 1 d .
O2 O 0.1625(3) 0.6014(6) 0.2402(5) 0.0499(14) Uani 1 1 d .
C3 C 0.2334(3) 0.3014(6) 0.4717(5) 0.0210(11) Uani 1 1 d .
C2 C 0.2394(3) 0.1718(6) 0.5317(5) 0.0234(11) Uani 1 1 d .
H2 H 0.209843 0.091736 0.515814 0.028 Uiso 1 1 calc R
C4 C 0.2994(3) 0.5426(6) 0.4990(5) 0.0225(11) Uani 1 1 d .
C10 C 0.3840(3) 0.3575(6) 0.6905(5) 0.0227(11) Uani 1 1 d .
C17 C 0.1268(3) 0.2400(6) 0.3386(5) 0.0237(11) Uani 1 1 d .
C1 C 0.3227(3) 0.3069(6) 0.6130(5) 0.0231(11) Uani 1 1 d .
C16 C 0.1830(3) 0.3538(6) 0.3725(5) 0.0239(11) Uani 1 1 d .
H16 H 0.208922 0.378124 0.301381 0.029 Uiso 1 1 calc R
C6 C 0.3441(3) 0.7293(7) 0.3744(6) 0.0313(13) Uani 1 1 d .
H6 H 0.365622 0.757737 0.304986 0.038 Uiso 1 1 calc R
C9 C 0.2820(3) 0.6452(6) 0.5836(5) 0.0263(12) Uani 1 1 d .
H9 H 0.261358 0.616232 0.653737 0.032 Uiso 1 1 calc R
C15 C 0.3904(3) 0.3120(6) 0.8097(5) 0.0264(12) Uani 1 1 d .
H15 H 0.354662 0.255777 0.840440 0.032 Uiso 1 1 calc R
C20 C 0.0236(3) 0.0332(7) 0.2721(6) 0.0354(14) Uani 1 1 d .
H20 H -0.010902 -0.036034 0.250047 0.042 Uiso 1 1 calc R
C5 C 0.3289(3) 0.5832(6) 0.3931(5) 0.0278(12) Uani 1 1 d .
H5 H 0.338408 0.513250 0.335336 0.033 Uiso 1 1 calc R
C7 C 0.3272(3) 0.8331(6) 0.4586(6) 0.0316(13) Uani 1 1 d .
H7 H 0.337237 0.931296 0.445248 0.038 Uiso 1 1 calc R
C8 C 0.2956(3) 0.7923(7) 0.5626(6) 0.0318(13) Uani 1 1 d .
H8 H 0.283625 0.862944 0.618237 0.038 Uiso 1 1 calc R
C11 C 0.4368(3) 0.4451(7) 0.6466(6) 0.0323(13) Uani 1 1 d .
H11 H 0.432689 0.478410 0.567117 0.039 Uiso 1 1 calc R
C18 C 0.0674(3) 0.2254(7) 0.4045(6) 0.0329(14) Uani 1 1 d .
H18 H 0.061944 0.285008 0.471295 0.040 Uiso 1 1 calc R
C19 C 0.0160(3) 0.1222(7) 0.3710(7) 0.0391(15) Uani 1 1 d .
H19 H -0.023769 0.112978 0.415551 0.047 Uiso 1 1 calc R
C14 C 0.4494(3) 0.3492(7) 0.8839(6) 0.0352(14) Uani 1 1 d .
H14 H 0.453536 0.316833 0.963582 0.042 Uiso 1 1 calc R
C23 C 0.1456(3) 0.6032(7) 0.3425(6) 0.0322(14) Uani 1 1 d .
C22 C 0.1341(4) 0.1510(7) 0.2399(6) 0.0361(14) Uani 1 1 d .
H22 H 0.173888 0.160194 0.195339 0.043 Uiso 1 1 calc R
C13 C 0.5023(3) 0.4347(8) 0.8390(6) 0.0378(15) Uani 1 1 d .
H13 H 0.542170 0.459188 0.888272 0.045 Uiso 1 1 calc R
C12 C 0.4957(3) 0.4829(8) 0.7217(6) 0.0380(15) Uani 1 1 d .
H12 H 0.530873 0.541383 0.692028 0.046 Uiso 1 1 calc R
C21 C 0.0825(4) 0.0472(7) 0.2059(6) 0.0404(16) Uani 1 1 d .
H21 H 0.087839 -0.012232 0.138906 0.048 Uiso 1 1 calc R
C24 C 0.1167(4) 0.7328(7) 0.4071(8) 0.0479(18) Uani 1 1 d .
H24A H 0.065959 0.733176 0.395999 0.072 Uiso 1 1 calc GR
H24B H 0.135075 0.821554 0.374658 0.072 Uiso 1 1 calc GR
H24C H 0.130463 0.726574 0.491750 0.072 Uiso 1 1 calc GR

loop_
_atom_site_aniso_label
_atom_site_aniso_U_11
_atom_site_aniso_U_22
_atom_site_aniso_U_33
_atom_site_aniso_U_23
_atom_site_aniso_U_13
_atom_site_aniso_U_12
O1 0.0269(19) 0.0189(19) 0.031(2) 0.0016(16) 0.0035(15) 0.0042(15)
N2 0.020(2) 0.019(2) 0.023(2) 0.0006(17) 0.0033(17) -0.0006(17)
N1 0.024(2) 0.020(2) 0.033(3) 0.0029(19) 0.0020(18) 0.0010(18)
O2 0.044(3) 0.054(3) 0.052(3) 0.026(3) 0.014(2) 0.013(2)
C3 0.019(2) 0.019(3) 0.025(3) -0.001(2) 0.0053(19) 0.001(2)
C2 0.022(2) 0.016(2) 0.032(3) 0.001(2) 0.003(2) -0.002(2)
C4 0.022(2) 0.020(3) 0.026(3) 0.003(2) 0.002(2) -0.001(2)
C10 0.021(2) 0.017(2) 0.030(3) -0.001(2) 0.007(2) 0.002(2)
C17 0.025(3) 0.019(3) 0.027(3) 0.000(2) 0.000(2) 0.002(2)
C1 0.025(3) 0.020(3) 0.026(3) 0.002(2) 0.007(2) 0.001(2)
C16 0.025(3) 0.020(3) 0.027(3) -0.001(2) 0.008(2) 0.003(2)
C6 0.034(3) 0.026(3) 0.034(3) 0.009(2) 0.007(2) -0.003(2)
C9 0.029(3) 0.023(3) 0.027(3) 0.001(2) 0.006(2) 0.001(2)
C15 0.031(3) 0.021(3) 0.027(3) 0.001(2) 0.002(2) 0.001(2)
C20 0.035(3) 0.029(3) 0.041(3) 0.001(3) -0.010(3) -0.006(3)
C5 0.033(3) 0.024(3) 0.027(3) 0.000(2) 0.006(2) 0.001(2)
C7 0.035(3) 0.019(3) 0.041(3) 0.005(2) -0.002(3) -0.005(2)
C8 0.036(3) 0.024(3) 0.036(3) -0.007(2) 0.002(2) 0.000(2)
C11 0.023(3) 0.036(3) 0.038(3) 0.006(3) 0.005(2) -0.004(2)
C18 0.026(3) 0.036(3) 0.038(3) -0.008(3) 0.008(2) -0.003(2)
C19 0.024(3) 0.038(4) 0.056(4) -0.009(3) 0.004(3) -0.002(3)
C14 0.042(3) 0.034(3) 0.029(3) 0.002(3) -0.004(3) 0.002(3)
C23 0.022(3) 0.030(3) 0.045(4) 0.012(3) 0.000(2) 0.003(2)
C22 0.046(4) 0.030(3) 0.033(3) -0.003(3) 0.013(3) -0.006(3)
C13 0.030(3) 0.041(4) 0.042(4) -0.004(3) -0.006(3) 0.002(3)
C12 0.023(3) 0.041(4) 0.050(4) -0.001(3) 0.001(3) -0.007(3)
C21 0.058(4) 0.033(3) 0.030(3) -0.006(3) 0.002(3) -0.010(3)
C24 0.043(4) 0.023(3) 0.077(5) 0.005(3) -0.005(3) 0.010(3)

loop_
_atom_type_symbol
_atom_type_description
_atom_type_scat_dispersion_real
_atom_type_scat_dispersion_imag
_atom_type_scat_source
C C 0.0181 0.0091 'International Tables Vol C Tables 4.2.6.8 and 6.1.1.4'
H H 0.0000 0.0000 'International Tables Vol C Tables 4.2.6.8 and 6.1.1.4'
N N 0.0311 0.0180 'International Tables Vol C Tables 4.2.6.8 and 6.1.1.4'
O O 0.0492 0.0322 'International Tables Vol C Tables 4.2.6.8 and 6.1.1.4'

loop_
_geom_angle_atom_site_label_1
_geom_angle_atom_site_label_2
_geom_angle_atom_site_label_3
_geom_angle
C23 O1 C16 117.1(4)
C3 N2 C4 126.1(4)
C1 N2 C3 107.6(4)
C1 N2 C4 125.9(5)
C1 N1 C2 104.9(5)
N2 C3 C16 123.1(5)
C2 C3 N2 104.8(4)
C2 C3 C16 132.1(5)
N1 C2 H2 124.1
C3 C2 N1 111.7(5)
C3 C2 H2 124.1
C9 C4 N2 118.5(5)
C5 C4 N2 120.0(5)
C5 C4 C9 121.5(5)
C15 C10 C1 118.7(5)
C15 C10 C11 119.1(5)
C11 C10 C1 122.2(5)
C18 C17 C16 121.0(5)
C22 C17 C16 119.7(5)
C22 C17 C18 119.2(5)
N2 C1 C10 125.3(5)
N1 C1 N2 111.0(5)
N1 C1 C10 123.7(5)
O1 C16 C3 106.5(4)
O1 C16 C17 109.7(4)
O1 C16 H16 109.6
C3 C16 C17 111.7(4)
C3 C16 H16 109.6
C17 C16 H16 109.6
C5 C6 H6 120.0
C7 C6 H6 120.0
C7 C6 C5 120.0(5)
C4 C9 H9 120.4
C4 C9 C8 119.1(5)
C8 C9 H9 120.4
C10 C15 H15 119.7
C10 C15 C14 120.7(5)
C14 C15 H15 119.7
C19 C20 H20 120.1
C19 C20 C21 119.8(6)
C21 C20 H20 120.1
C4 C5 C6 119.1(5)
C4 C5 H5 120.5
C6 C5 H5 120.5
C6 C7 H7 119.7
C6 C7 C8 120.6(5)
C8 C7 H7 119.7
C9 C8 H8 120.2
C7 C8 C9 119.6(6)
C7 C8 H8 120.2
C10 C11 H11 120.1
C12 C11 C10 119.9(6)
C12 C11 H11 120.1
C17 C18 H18 119.9
C17 C18 C19 120.2(6)
C19 C18 H18 119.9
C20 C19 C18 120.4(6)
C20 C19 H19 119.8
C18 C19 H19 119.8
C15 C14 H14 120.1
C13 C14 C15 119.9(6)
C13 C14 H14 120.1
O1 C23 C24 110.0(6)
O2 C23 O1 124.0(6)
O2 C23 C24 126.0(6)
C17 C22 H22 119.6
C17 C22 C21 120.7(6)
C21 C22 H22 119.6
C14 C13 H13 120.1
C12 C13 C14 119.7(6)
C12 C13 H13 120.1
C11 C12 H12 119.7
C13 C12 C11 120.7(6)
C13 C12 H12 119.7
C20 C21 C22 119.7(6)
C20 C21 H21 120.2
C22 C21 H21 120.2
C23 C24 H24A 109.5
C23 C24 H24B 109.5
C23 C24 H24C 109.5
H24A C24 H24B 109.5
H24A C24 H24C 109.5
H24B C24 H24C 109.5

loop_
_geom_bond_atom_site_label_1
_geom_bond_atom_site_label_2
_geom_bond_distance
O1 C16 1.457(6)
O1 C23 1.356(7)
N2 C3 1.392(7)
N2 C4 1.455(7)
N2 C1 1.372(7)
N1 C2 1.386(7)
N1 C1 1.331(7)
O2 C23 1.198(8)
C3 C2 1.358(7)
C3 C16 1.489(7)
C2 H2 0.9300
C4 C9 1.380(8)
C4 C5 1.381(8)
C10 C1 1.474(8)
C10 C15 1.383(8)
C10 C11 1.391(8)
C17 C16 1.517(8)
C17 C18 1.385(8)
C17 C22 1.377(8)
C16 H16 0.9800
C6 H6 0.9300
C6 C5 1.382(8)
C6 C7 1.381(9)
C9 H9 0.9300
C9 C8 1.390(8)
C15 H15 0.9300
C15 C14 1.388(8)
C20 H20 0.9300
C20 C19 1.380(9)
C20 C21 1.379(9)
C5 H5 0.9300
C7 H7 0.9300
C7 C8 1.383(9)
C8 H8 0.9300
C11 H11 0.9300
C11 C12 1.393(8)
C18 H18 0.9300
C18 C19 1.388(9)
C19 H19 0.9300
C14 H14 0.9300
C14 C13 1.386(9)
C23 C24 1.504(9)
C22 H22 0.9300
C22 C21 1.395(9)
C13 H13 0.9300
C13 C12 1.371(10)
C12 H12 0.9300
C21 H21 0.9300
C24 H24A 0.9600
C24 H24B 0.9600
C24 H24C 0.9600
